data_4310943
loop_
_publ_author_name
'Eric Rivard'
'Alan J. Lough'
'Ian Manners'

_publ_section_title
;
 A New, Convenient Synthesis of the Linear Phosphazene Salt [Cl3PNPCl3]Cl:
 Preparation of Higher Linear Homologues [Cl3PN-(PCl2N)xPCl3]Cl (x= 1-3)
 and the 16-Membered Macrocycle [NCCl(NPCl2)3]2
;
_journal_name_full 'Inorganic Chemistry'
_journal_page_first 2765
_journal_page_last 2767
_journal_paper_doi 10.1021/ic049955z
_journal_volume 43
_journal_year 2004
_chemical_formula_moiety 'Cl8 N2 P3, C H2 Cl2, Cl'
_chemical_formula_sum 'C H2 Cl11 N2 P3'
_chemical_formula_weight 524.91
_chemical_name_systematic
; 
 ? 
;
_space_group_IT_number 14
_symmetry_cell_setting monoclinic
_symmetry_space_group_name_Hall '-P 2ybc'
_symmetry_space_group_name_H-M 'P 1 21/c 1'
_atom_sites_solution_hydrogens geom
_atom_sites_solution_primary direct
_atom_sites_solution_secondary difmap
_audit_creation_method SHELXL-97
_cell_angle_alpha 90.00
_cell_angle_beta 96.761(2)
_cell_angle_gamma 90.00
_cell_formula_units_Z 4
_cell_length_a 10.6846(4)
_cell_length_b 12.6603(5)
_cell_length_c 12.9849(3)
_cell_measurement_reflns_used 8699
_cell_measurement_temperature 150(1)
_cell_measurement_theta_max 27.5
_cell_measurement_theta_min 2.6
_cell_volume 1744.26(10)
_computing_cell_refinement 'Denzo-SMN (Otwinowski & Minor, 1997)'
_computing_data_collection 'Collect (Nonius BV, 1997-2002)'
_computing_data_reduction Denzo-SMN
_computing_molecular_graphics 'SHELXTL V6.12'
_computing_publication_material 'SHELXTL V6.12'
_computing_structure_refinement 'SHELXTL V6.12(Sheldrick, 2001)'
_computing_structure_solution 'SIR-92 (Altomare et al., 1993)'
_diffrn_ambient_temperature 150(1)
_diffrn_detector_area_resol_mean 9
_diffrn_measured_fraction_theta_full 0.996
_diffrn_measured_fraction_theta_max 0.996
_diffrn_measurement_device_type 'Nonius KappaCCD'
_diffrn_measurement_method '\f scans and \w scans with \k offsets'
_diffrn_radiation_monochromator graphite
_diffrn_radiation_source 'fine-focus sealed tube'
_diffrn_radiation_type MoK\a
_diffrn_radiation_wavelength 0.71073
_diffrn_reflns_av_R_equivalents 0.0547
_diffrn_reflns_av_sigmaI/netI 0.0439
_diffrn_reflns_limit_h_max 13
_diffrn_reflns_limit_h_min -13
_diffrn_reflns_limit_k_max 16
_diffrn_reflns_limit_k_min -16
_diffrn_reflns_limit_l_max 16
_diffrn_reflns_limit_l_min -14
_diffrn_reflns_number 15564
_diffrn_reflns_theta_full 27.49
_diffrn_reflns_theta_max 27.49
_diffrn_reflns_theta_min 2.84
_diffrn_standards_decay_% 0
_diffrn_standards_number 0
_exptl_absorpt_coefficient_mu 2.004
_exptl_absorpt_correction_T_max 0.816
_exptl_absorpt_correction_T_min 0.623
_exptl_absorpt_correction_type multi-scan
_exptl_absorpt_process_details
; 
multi-scan from symmetry-related measurements 
 Sortav (Blessing 1995) 
;
_exptl_crystal_colour colourless
_exptl_crystal_density_diffrn 1.999
_exptl_crystal_density_method 'not measured'
_exptl_crystal_description plate
_exptl_crystal_F_000 1016
_exptl_crystal_size_max 0.35
_exptl_crystal_size_mid 0.30
_exptl_crystal_size_min 0.10
_refine_diff_density_max 0.560
_refine_diff_density_min -0.486
_refine_diff_density_rms 0.088
_refine_ls_extinction_coef 0.0020(3)
_refine_ls_extinction_expression Fc^*^=kFc[1+0.001xFc^2^\l^3^/sin(2\q)]^-1/4^
_refine_ls_extinction_method SHELXL
_refine_ls_goodness_of_fit_ref 1.017
_refine_ls_hydrogen_treatment constr
_refine_ls_matrix_type full
_refine_ls_number_parameters 155
_refine_ls_number_reflns 3995
_refine_ls_number_restraints 0
_refine_ls_restrained_S_all 1.017
_refine_ls_R_factor_all 0.0527
_refine_ls_R_factor_gt 0.0338
_refine_ls_shift/su_max 0.001
_refine_ls_shift/su_mean 0.000
_refine_ls_structure_factor_coef Fsqd
_refine_ls_weighting_details 'calc w=1/[\s^2^(Fo^2^)+(0.0350P)^2^+1.2537P] where P=(Fo^2^+2Fc^2^)/3'
_refine_ls_weighting_scheme calc
_refine_ls_wR_factor_gt 0.0748
_refine_ls_wR_factor_ref 0.0826
_reflns_number_gt 3102
_reflns_number_total 3995
_reflns_threshold_expression I>2\s(I)
_cod_data_source_file ic049955zsi20040109_011835_1.cif
_cod_data_source_block compound(5)
_cod_depositor_comments
;
The following automatic conversions were performed:
'_symmetry_cell_setting' value 'Monoclinic' changed to 'monoclinic'
according to '/home/saulius/struct/CIF-dictionaries/cif_core.dic'
dictionary named 'cif_core.dic' version 2.4.1 from 2010-06-29.

Automatic conversion script
Id: cif_fix_enum 1527 2010-12-29 10:47:43Z saulius 
;
_cod_original_cell_volume 1744.3(1)
_cod_original_sg_symbol_H-M 'P 21/c'
_cod_database_code 4310943

loop_
_symmetry_equiv_pos_as_xyz
'x, y, z'
'-x, y+1/2, -z+1/2'
'-x, -y, -z'
'x, -y-1/2, z-1/2'

loop_
_atom_site_label
_atom_site_type_symbol
_atom_site_fract_x
_atom_site_fract_y
_atom_site_fract_z
_atom_site_U_iso_or_equiv
_atom_site_adp_type
_atom_site_occupancy
_atom_site_symmetry_multiplicity
_atom_site_calc_flag
_atom_site_refinement_flags
_atom_site_disorder_assembly
_atom_site_disorder_group
Cl9 Cl 0.20225(6) 0.43312(5) 0.15042(5) 0.02471(16) Uani 1 1 d . . .
Cl1 Cl 1.04836(9) 0.30142(9) 0.56124(7) 0.0569(3) Uani 1 1 d . . .
Cl2 Cl 1.04887(7) 0.35921(6) 0.32645(6) 0.03078(17) Uani 1 1 d . . .
Cl3 Cl 0.88887(8) 0.16665(6) 0.39095(7) 0.0412(2) Uani 1 1 d . . .
Cl4 Cl 0.72981(8) 0.43738(7) 0.62498(6) 0.0382(2) Uani 1 1 d . . .
Cl5 Cl 0.61861(7) 0.52588(6) 0.40836(6) 0.03641(19) Uani 1 1 d . . .
Cl6 Cl 0.39227(7) 0.18592(6) 0.51647(5) 0.03389(18) Uani 1 1 d . . .
Cl7 Cl 0.39360(7) 0.30638(6) 0.30405(5) 0.03095(17) Uani 1 1 d . . .
Cl8 Cl 0.56589(8) 0.10475(6) 0.35698(6) 0.0389(2) Uani 1 1 d . . .
P1 P 0.94005(7) 0.31153(6) 0.42877(5) 0.02303(16) Uani 1 1 d . . .
P2 P 0.70087(7) 0.39917(6) 0.47660(5) 0.02172(16) Uani 1 1 d . . .
P3 P 0.50306(7) 0.23475(6) 0.41539(5) 0.02171(16) Uani 1 1 d . . .
N1 N 0.8298(2) 0.3892(2) 0.43208(19) 0.0335(6) Uani 1 1 d . . .
N2 N 0.6109(3) 0.3039(2) 0.4657(2) 0.0398(7) Uani 1 1 d . . .
C1S C 0.8470(3) 0.4801(3) 0.1182(2) 0.0338(7) Uani 1 1 d . . .
H1SA H 0.9371 0.4598 0.1266 0.041 Uiso 1 1 calc R . .
H1SB H 0.8245 0.5044 0.0459 0.041 Uiso 1 1 calc R . .
Cl10 Cl 0.75367(9) 0.36887(8) 0.14223(7) 0.0515(2) Uani 1 1 d . . .
Cl11 Cl 0.82346(8) 0.58380(7) 0.20434(6) 0.0414(2) Uani 1 1 d . . .

loop_
_atom_site_aniso_label
_atom_site_aniso_U_11
_atom_site_aniso_U_22
_atom_site_aniso_U_33
_atom_site_aniso_U_23
_atom_site_aniso_U_13
_atom_site_aniso_U_12
Cl9 0.0271(4) 0.0249(4) 0.0231(3) 0.0027(2) 0.0070(2) 0.0012(3)
Cl1 0.0417(5) 0.0861(8) 0.0391(5) 0.0207(4) -0.0118(4) -0.0095(5)
Cl2 0.0245(4) 0.0328(4) 0.0373(4) 0.0056(3) 0.0131(3) 0.0004(3)
Cl3 0.0413(5) 0.0290(4) 0.0580(5) -0.0091(3) 0.0260(4) -0.0086(3)
Cl4 0.0435(5) 0.0455(5) 0.0264(4) -0.0106(3) 0.0072(3) 0.0005(4)
Cl5 0.0348(4) 0.0288(4) 0.0483(4) 0.0117(3) 0.0162(3) 0.0105(3)
Cl6 0.0332(4) 0.0424(5) 0.0279(4) 0.0053(3) 0.0112(3) 0.0012(3)
Cl7 0.0283(4) 0.0353(4) 0.0280(4) 0.0065(3) -0.0020(3) 0.0004(3)
Cl8 0.0413(4) 0.0319(4) 0.0455(4) -0.0074(3) 0.0135(3) 0.0074(3)
P1 0.0199(4) 0.0246(4) 0.0251(4) 0.0021(3) 0.0049(3) 0.0009(3)
P2 0.0213(4) 0.0208(4) 0.0237(3) -0.0011(3) 0.0055(3) 0.0005(3)
P3 0.0197(4) 0.0219(4) 0.0237(4) 0.0000(3) 0.0031(3) -0.0005(3)
N1 0.0306(14) 0.0353(15) 0.0377(14) 0.0075(11) 0.0172(11) 0.0096(12)
N2 0.0364(15) 0.0268(15) 0.0512(16) 0.0070(12) -0.0150(12) -0.0093(12)
C1S 0.0381(18) 0.0363(18) 0.0271(15) 0.0017(12) 0.0040(12) -0.0001(14)
Cl10 0.0585(6) 0.0505(6) 0.0441(5) -0.0063(4) 0.0005(4) -0.0207(5)
Cl11 0.0458(5) 0.0405(5) 0.0391(4) -0.0072(3) 0.0104(3) -0.0025(4)

loop_
_atom_type_symbol
_atom_type_description
_atom_type_scat_dispersion_real
_atom_type_scat_dispersion_imag
_atom_type_scat_source
Cl Cl 0.1484 0.1585 'International Tables Vol C Tables 4.2.6.8 and 6.1.1.4'
H H 0.0000 0.0000 'International Tables Vol C Tables 4.2.6.8 and 6.1.1.4'
N N 0.0061 0.0033 'International Tables Vol C Tables 4.2.6.8 and 6.1.1.4'
P P 0.1023 0.0942 'International Tables Vol C Tables 4.2.6.8 and 6.1.1.4'
C C 0.0033 0.0016 'International Tables Vol C Tables 4.2.6.8 and 6.1.1.4'

loop_
_geom_angle_atom_site_label_1
_geom_angle_atom_site_label_2
_geom_angle_atom_site_label_3
_geom_angle
_geom_angle_site_symmetry_1
_geom_angle_site_symmetry_3
_geom_angle_publ_flag
N1 P1 Cl3 114.40(12) . . ?
N1 P1 Cl1 113.07(11) . . ?
Cl3 P1 Cl1 106.09(6) . . ?
N1 P1 Cl2 109.82(10) . . ?
Cl3 P1 Cl2 106.76(5) . . ?
Cl1 P1 Cl2 106.18(5) . . ?
N2 P2 N1 118.16(16) . . ?
N2 P2 Cl4 107.81(12) . . ?
N1 P2 Cl4 109.72(11) . . ?
N2 P2 Cl5 110.67(11) . . ?
N1 P2 Cl5 105.30(10) . . ?
Cl4 P2 Cl5 104.33(5) . . ?
N2 P3 Cl8 111.72(12) . . ?
N2 P3 Cl6 112.10(12) . . ?
Cl8 P3 Cl6 104.73(5) . . ?
N2 P3 Cl7 113.70(11) . . ?
Cl8 P3 Cl7 107.63(5) . . ?
Cl6 P3 Cl7 106.40(4) . . ?
P1 N1 P2 140.73(18) . . ?
P3 N2 P2 156.7(2) . . ?
Cl11 C1S Cl10 110.77(17) . . ?

loop_
_geom_bond_atom_site_label_1
_geom_bond_atom_site_label_2
_geom_bond_distance
_geom_bond_site_symmetry_2
_geom_bond_publ_flag
Cl1 P1 1.9611(11) . ?
Cl2 P1 1.9610(10) . ?
Cl3 P1 1.9600(11) . ?
Cl4 P2 1.9752(10) . ?
Cl5 P2 1.9869(10) . ?
Cl6 P3 1.9678(10) . ?
Cl7 P3 1.9703(10) . ?
Cl8 P3 1.9633(10) . ?
P1 N1 1.538(3) . ?
P2 N2 1.538(3) . ?
P2 N1 1.561(2) . ?
P3 N2 1.531(3) . ?
C1S Cl11 1.762(3) . ?
C1S Cl10 1.775(3) . ?

loop_
_cod_related_entry_id
_cod_related_entry_database
_cod_related_entry_code
1 ChemSpider 30660885
